data_2219256
loop_
_publ_author_name
'Qian, Shao-Song'

_publ_section_title
;
 2-(2,5-Dioxotetrahydrofuran-3-yl)isoindoline-1,3-dione
;
_journal_coeditor_code BT2757
_journal_issue 9
_journal_name_full 'Acta Crystallographica Section E'
_journal_page_first o1663
_journal_paper_doi 10.1107/S1600536808024094
_journal_volume 64
_journal_year 2008
_chemical_formula_iupac 'C12 H7 N O5'
_chemical_formula_moiety 'C12 H7 N O5'
_chemical_formula_sum 'C12 H7 N O5'
_chemical_formula_weight 245.19
_chemical_name_systematic
;
2-(2,5-Dioxotetrahydrofuran-3-yl)isoindoline-1,3-dione
;
_space_group_IT_number 14
_symmetry_cell_setting monoclinic
_symmetry_space_group_name_Hall '-P 2yn'
_symmetry_space_group_name_H-M 'P 1 21/n 1'
_atom_sites_solution_hydrogens geom
_atom_sites_solution_primary direct
_atom_sites_solution_secondary difmap
_audit_creation_method SHELXL-97
_cell_angle_alpha 90.00
_cell_angle_beta 100.21(3)
_cell_angle_gamma 90.00
_cell_formula_units_Z 4
_cell_length_a 12.129(2)
_cell_length_b 5.1385(10)
_cell_length_c 16.818(3)
_cell_measurement_reflns_used 25
_cell_measurement_temperature 293(2)
_cell_measurement_theta_max 13
_cell_measurement_theta_min 10
_cell_volume 1031.6(3)
_computing_cell_refinement 'CAD-4 Software (Enraf--Nonius, 1989)'
_computing_data_collection 'CAD-4 Software (Enraf--Nonius, 1989)'
_computing_data_reduction 'XCAD4 (Harms & Wocadlo, 1995)'
_computing_molecular_graphics 'XP in SHELXTL (Sheldrick, 2008)'
_computing_publication_material 'SHELXL97 (Sheldrick, 2008)'
_computing_structure_refinement 'SHELXL97 (Sheldrick, 2008)'
_computing_structure_solution 'SHELXS97 (Sheldrick, 2008)'
_diffrn_ambient_temperature 293(2)
_diffrn_measured_fraction_theta_full 0.995
_diffrn_measured_fraction_theta_max 0.995
_diffrn_measurement_device_type 'Enraf--Nonius CAD-4'
_diffrn_measurement_method \w/2\q
_diffrn_radiation_monochromator graphite
_diffrn_radiation_source 'fine-focus sealed tube'
_diffrn_radiation_type MoK\a
_diffrn_radiation_wavelength 0.71073
_diffrn_reflns_av_R_equivalents 0.0403
_diffrn_reflns_av_sigmaI/netI 0.0298
_diffrn_reflns_limit_h_max 14
_diffrn_reflns_limit_h_min 0
_diffrn_reflns_limit_k_max 6
_diffrn_reflns_limit_k_min 0
_diffrn_reflns_limit_l_max 19
_diffrn_reflns_limit_l_min -20
_diffrn_reflns_number 1963
_diffrn_reflns_theta_full 25.27
_diffrn_reflns_theta_max 25.27
_diffrn_reflns_theta_min 1.92
_diffrn_standards_decay_% 0
_diffrn_standards_interval_count 200
_diffrn_standards_interval_time 120
_diffrn_standards_number 3
_exptl_absorpt_coefficient_mu 0.126
_exptl_absorpt_correction_T_max 0.9937
_exptl_absorpt_correction_T_min 0.9632
_exptl_absorpt_correction_type psi-scan
_exptl_absorpt_process_details '(SADABS; Sheldrick, 1996)'
_exptl_crystal_colour colorless
_exptl_crystal_density_diffrn 1.579
_exptl_crystal_density_method 'not measured'
_exptl_crystal_description prism
_exptl_crystal_F_000 504
_exptl_crystal_size_max 0.30
_exptl_crystal_size_mid 0.30
_exptl_crystal_size_min 0.05
_refine_diff_density_max 0.313
_refine_diff_density_min -0.210
_refine_ls_extinction_coef 0.055(5)
_refine_ls_extinction_expression Fc^*^=kFc[1+0.001xFc^2^\l^3^/sin(2\q)]^-1/4^
_refine_ls_extinction_method 'SHELXL97 (Sheldrick, 2008)'
_refine_ls_goodness_of_fit_ref 1.067
_refine_ls_hydrogen_treatment constr
_refine_ls_matrix_type full
_refine_ls_number_parameters 164
_refine_ls_number_reflns 1870
_refine_ls_number_restraints 0
_refine_ls_restrained_S_all 1.067
_refine_ls_R_factor_all 0.0594
_refine_ls_R_factor_gt 0.0432
_refine_ls_shift/su_max 0.000
_refine_ls_shift/su_mean 0.000
_refine_ls_structure_factor_coef Fsqd
_refine_ls_weighting_details 'calc w=1/[\s^2^(Fo^2^)+(0.0585P)^2^+0.7913P] where P=(Fo^2^+2Fc^2^)/3'
_refine_ls_weighting_scheme calc
_refine_ls_wR_factor_gt 0.1073
_refine_ls_wR_factor_ref 0.1332
_reflns_number_gt 1492
_reflns_number_total 1870
_reflns_threshold_expression I>2\s(I)
_cod_data_source_file bt2757.cif
_cod_data_source_block I
_cod_depositor_comments
;
The following automatic conversions were performed:
'_symmetry_cell_setting' value 'Monoclinic' changed to 'monoclinic'
according to '/home/saulius/struct/CIF-dictionaries/cif_core.dic'
dictionary named 'cif_core.dic' version 2.4.1 from 2010-06-29.

Automatic conversion script
Id: cif_fix_enum 1527 2010-12-29 10:47:43Z saulius 

The following automatic conversions were performed:

'_symmetry_cell_setting' value 'Monoclinic' changed to 'monoclinic'
according to /home/saulius/struct/CIF-dictionaries/cif_core.dic
dictionary named 'cif_core.dic' version 2.4.1 from 2010-06-29.

Automatic conversion script
Id: cif_fix_values 1715 2011-07-08 13:25:40Z adriana 
;
_cod_original_cell_volume 1031.6(4)
_cod_original_sg_symbol_H-M 'P 21/n'
_cod_database_code 2219256
_cod_database_fobs_code 2219256

loop_
_symmetry_equiv_pos_as_xyz
'x, y, z'
'-x+1/2, y+1/2, -z+1/2'
'-x, -y, -z'
'x-1/2, -y-1/2, z-1/2'

loop_
_atom_site_type_symbol
_atom_site_label
_atom_site_fract_x
_atom_site_fract_y
_atom_site_fract_z
_atom_site_U_iso_or_equiv
_atom_site_adp_type
_atom_site_calc_flag
_atom_site_refinement_flags
_atom_site_occupancy
N N 0.76293(16) -0.0485(4) 0.04496(11) 0.0347(5) Uani d . 1
O O1 0.88949(15) -0.3867(4) 0.04821(11) 0.0466(5) Uani d . 1
C C1 0.9239(2) 0.0386(6) -0.18134(16) 0.0487(7) Uani d . 1
H H1A 0.9710 0.0066 -0.2183 0.058 Uiso calc R 1
O O2 0.65372(15) 0.3125(3) 0.00935(10) 0.0430(5) Uani d . 1
C C2 0.8492(2) 0.2458(6) -0.19425(15) 0.0481(7) Uani d . 1
H H2A 0.8462 0.3474 -0.2404 0.058 Uiso calc R 1
C C3 0.7791(2) 0.3047(5) -0.14002(14) 0.0409(6) Uani d . 1
H H3A 0.7292 0.4436 -0.1485 0.049 Uiso calc R 1
O O3 0.44844(18) 0.1302(5) 0.13241(15) 0.0729(7) Uani d . 1
O O4 0.81433(16) 0.2349(4) 0.20434(11) 0.0523(6) Uani d . 1
C C4 0.78694(19) 0.1471(5) -0.07286(13) 0.0332(6) Uani d . 1
O O5 0.62761(15) 0.2101(3) 0.18451(10) 0.0424(5) Uani d . 1
C C5 0.85913(19) -0.0636(5) -0.06052(13) 0.0341(6) Uani d . 1
C C6 0.9295(2) -0.1217(5) -0.11412(15) 0.0413(6) Uani d . 1
H H6A 0.9786 -0.2621 -0.1057 0.050 Uiso calc R 1
C C7 0.84523(19) -0.1944(5) 0.01570(14) 0.0339(6) Uani d . 1
C C8 0.7244(2) 0.1603(5) -0.00526(13) 0.0338(6) Uani d . 1
C C9 0.7191(2) -0.1091(5) 0.11716(13) 0.0339(6) Uani d . 1
H H9A 0.7604 -0.2566 0.1449 0.041 Uiso calc R 1
C C10 0.7312(2) 0.1266(5) 0.17350(14) 0.0388(6) Uani d . 1
C C11 0.5426(2) 0.0628(6) 0.13833(15) 0.0445(7) Uani d . 1
C C12 0.5937(2) -0.1667(5) 0.10354(15) 0.0388(6) Uani d . 1
H H12A 0.5639 -0.1847 0.0464 0.047 Uiso calc R 1
H H12B 0.5791 -0.3258 0.1309 0.047 Uiso calc R 1

loop_
_atom_site_aniso_label
_atom_site_aniso_U_11
_atom_site_aniso_U_22
_atom_site_aniso_U_33
_atom_site_aniso_U_12
_atom_site_aniso_U_13
_atom_site_aniso_U_23
N 0.0446(11) 0.0297(10) 0.0303(10) 0.0057(9) 0.0077(8) 0.0006(8)
O1 0.0528(11) 0.0376(10) 0.0481(11) 0.0136(9) 0.0056(8) 0.0040(8)
C1 0.0487(15) 0.0611(18) 0.0394(14) -0.0068(14) 0.0165(12) -0.0077(14)
O2 0.0536(11) 0.0369(10) 0.0398(10) 0.0133(9) 0.0117(8) 0.0027(8)
C2 0.0594(17) 0.0513(17) 0.0336(13) -0.0100(14) 0.0082(12) 0.0012(12)
C3 0.0535(15) 0.0341(13) 0.0339(13) -0.0014(12) 0.0045(11) -0.0007(11)
O3 0.0529(13) 0.0827(17) 0.0840(16) 0.0099(13) 0.0147(11) -0.0248(14)
O4 0.0595(12) 0.0508(12) 0.0444(11) -0.0101(10) 0.0036(9) -0.0093(9)
C4 0.0392(12) 0.0296(12) 0.0302(12) -0.0021(11) 0.0046(10) -0.0041(10)
O5 0.0583(11) 0.0337(10) 0.0353(9) 0.0070(8) 0.0090(8) -0.0050(7)
C5 0.0388(12) 0.0292(12) 0.0328(12) -0.0040(10) 0.0023(10) -0.0057(10)
C6 0.0406(13) 0.0396(14) 0.0432(14) 0.0004(12) 0.0061(11) -0.0071(12)
C7 0.0367(12) 0.0276(12) 0.0351(12) 0.0009(11) 0.0001(10) -0.0051(10)
C8 0.0411(13) 0.0285(12) 0.0309(12) 0.0018(11) 0.0036(10) -0.0012(10)
C9 0.0468(14) 0.0266(12) 0.0287(11) 0.0047(11) 0.0073(10) 0.0014(10)
C10 0.0555(16) 0.0324(13) 0.0277(12) 0.0030(12) 0.0048(11) 0.0021(10)
C11 0.0523(16) 0.0446(16) 0.0386(14) 0.0034(13) 0.0135(12) -0.0014(12)
C12 0.0505(15) 0.0286(13) 0.0386(13) -0.0008(11) 0.0110(11) 0.0002(10)

loop_
_atom_type_symbol
_atom_type_description
_atom_type_scat_dispersion_real
_atom_type_scat_dispersion_imag
_atom_type_scat_source
C C 0.0033 0.0016 'International Tables Vol C Tables 4.2.6.8 and 6.1.1.4'
H H 0.0000 0.0000 'International Tables Vol C Tables 4.2.6.8 and 6.1.1.4'
N N 0.0061 0.0033 'International Tables Vol C Tables 4.2.6.8 and 6.1.1.4'
O O 0.0106 0.0060 'International Tables Vol C Tables 4.2.6.8 and 6.1.1.4'

loop_
_geom_angle_atom_site_label_1
_geom_angle_atom_site_label_2
_geom_angle_atom_site_label_3
_geom_angle
C8 N C7 112.40(19)
C8 N C9 122.82(19)
C7 N C9 124.76(19)
C6 C1 C2 121.1(2)
C6 C1 H1A 119.4
C2 C1 H1A 119.4
C3 C2 C1 121.6(2)
C3 C2 H2A 119.2
C1 C2 H2A 119.2
C4 C3 C2 116.7(2)
C4 C3 H3A 121.7
C2 C3 H3A 121.7
C3 C4 C5 122.1(2)
C3 C4 C8 129.3(2)
C5 C4 C8 108.6(2)
C10 O5 C11 111.05(19)
C6 C5 C4 121.3(2)
C6 C5 C7 130.2(2)
C4 C5 C7 108.5(2)
C5 C6 C1 117.2(2)
C5 C6 H6A 121.4
C1 C6 H6A 121.4
O1 C7 N 124.3(2)
O1 C7 C5 130.7(2)
N C7 C5 104.9(2)
O2 C8 N 123.0(2)
O2 C8 C4 131.4(2)
N C8 C4 105.6(2)
N C9 C12 114.92(19)
N C9 C10 109.97(19)
C12 C9 C10 103.30(19)
N C9 H9A 109.5
C12 C9 H9A 109.5
C10 C9 H9A 109.5
O4 C10 O5 121.5(2)
O4 C10 C9 128.5(2)
O5 C10 C9 110.0(2)
O3 C11 O5 119.7(3)
O3 C11 C12 131.2(3)
O5 C11 C12 109.1(2)
C11 C12 C9 105.0(2)
C11 C12 H12A 110.7
C9 C12 H12A 110.7
C11 C12 H12B 110.7
C9 C12 H12B 110.7
H12A C12 H12B 108.8

loop_
_geom_bond_atom_site_label_1
_geom_bond_atom_site_label_2
_geom_bond_distance
N C8 1.394(3)
N C7 1.405(3)
N C9 1.443(3)
O1 C7 1.208(3)
C1 C6 1.391(4)
C1 C2 1.390(4)
C1 H1A 0.9300
O2 C8 1.217(3)
C2 C3 1.387(4)
C2 H2A 0.9300
C3 C4 1.379(3)
C3 H3A 0.9300
O3 C11 1.180(3)
O4 C10 1.188(3)
C4 C5 1.385(3)
C4 C8 1.476(3)
O5 C10 1.370(3)
O5 C11 1.398(3)
C5 C6 1.380(3)
C5 C7 1.483(3)
C6 H6A 0.9300
C9 C12 1.526(3)
C9 C10 1.529(3)
C9 H9A 0.9800
C11 C12 1.499(4)
C12 H12A 0.9700
C12 H12B 0.9700

loop_
_geom_hbond_atom_site_label_D
_geom_hbond_atom_site_label_H
_geom_hbond_atom_site_label_A
_geom_hbond_site_symmetry_A
_geom_hbond_distance_DH
_geom_hbond_distance_HA
_geom_hbond_distance_DA
_geom_hbond_angle_DHA
C9 H9A O1 . 0.98 2.54 2.915(3) 103(4)
C12 H12B O5 1_545 0.97 2.58 3.476(3) 153(4)

loop_
_geom_torsion_atom_site_label_1
_geom_torsion_atom_site_label_2
_geom_torsion_atom_site_label_3
_geom_torsion_atom_site_label_4
_geom_torsion
C6 C1 C2 C3 1.4(4)
C1 C2 C3 C4 -0.2(4)
C2 C3 C4 C5 -1.5(4)
C2 C3 C4 C8 179.9(2)
C3 C4 C5 C6 1.9(4)
C8 C4 C5 C6 -179.2(2)
C3 C4 C5 C7 -178.7(2)
C8 C4 C5 C7 0.2(3)
C4 C5 C6 C1 -0.7(4)
C7 C5 C6 C1 -179.9(2)
C2 C1 C6 C5 -1.0(4)
C8 N C7 O1 -178.7(2)
C9 N C7 O1 -0.7(4)
C8 N C7 C5 -0.2(3)
C9 N C7 C5 177.9(2)
C6 C5 C7 O1 -2.3(4)
C4 C5 C7 O1 178.4(2)
C6 C5 C7 N 179.3(2)
C4 C5 C7 N 0.0(2)
C7 N C8 O2 -179.4(2)
C9 N C8 O2 2.6(4)
C7 N C8 C4 0.3(3)
C9 N C8 C4 -177.8(2)
C3 C4 C8 O2 -1.9(4)
C5 C4 C8 O2 179.3(3)
C3 C4 C8 N 178.5(2)
C5 C4 C8 N -0.3(3)
C8 N C9 C12 59.4(3)
C7 N C9 C12 -118.4(2)
C8 N C9 C10 -56.6(3)
C7 N C9 C10 125.6(2)
C11 O5 C10 O4 176.2(2)
C11 O5 C10 C9 -2.7(3)
N C9 C10 O4 -61.0(3)
C12 C9 C10 O4 175.9(3)
N C9 C10 O5 117.8(2)
C12 C9 C10 O5 -5.3(2)
C10 O5 C11 O3 -170.0(3)
C10 O5 C11 C12 9.9(3)
O3 C11 C12 C9 167.1(3)
O5 C11 C12 C9 -12.7(3)
N C9 C12 C11 -109.3(2)
C10 C9 C12 C11 10.5(2)

loop_
_cod_related_entry_id
_cod_related_entry_database
_cod_related_entry_code
1 ChemSpider 241666
